data_9014979
loop_
_publ_author_name
'Clark, C. M.'
'Hawthorne, F. C.'
'Ottolini, L.'

_publ_section_title
;
 Fluor-dravite, NaMg3Al6Si6O18(BO3)3(OH)3F, a new mineral species of the tourmaline
 group from the Crabtree Emerald mine, Mitchell County, North Carolina:
 Description and crystal structure
;
_journal_name_full 'The Canadian Mineralogist'
_journal_page_first 57
_journal_page_last 62
_journal_paper_doi 10.3749/canmin.49.1.57
_journal_volume 49
_journal_year 2011
_chemical_compound_source 'the Crabtree Emerald mine, Mitchell County, North Carolina, USA'
_chemical_formula_sum 'Al6.03 B3 Ca0.04 F0.61 Fe0.87 H3.39 Li0.12 Mg1.83 Mn0.09 Na0.88 O30.39 Si6 Ti0.03'
_chemical_name_mineral Fluor-dravite
_space_group_IT_number 160
_symmetry_space_group_name_Hall 'R 3 -2"'
_symmetry_space_group_name_H-M 'R 3 m :H'
_cell_angle_alpha 90
_cell_angle_beta 90
_cell_angle_gamma 120
_cell_formula_units_Z 3
_cell_length_a 15.955
_cell_length_b 15.955
_cell_length_c 7.153
_cell_volume 1576.930
_database_code_amcsd 0018741
_exptl_crystal_density_diffrn 3.118
_cod_original_sg_symbol_H-M 'R 3 m'
_cod_original_formula_sum 'Na.88 Ca.04 Mg1.83 Fe.87 Al6.03 Mn.09 Ti.03 Li.12 Si6 B3 F.61 O30.39 H3.39'
_cod_database_code 9014979

loop_
_space_group_symop_operation_xyz
x,y,z
2/3+x,1/3+y,1/3+z
1/3+x,2/3+y,2/3+z
x,x-y,z
2/3+x,1/3+x-y,1/3+z
1/3+x,2/3+x-y,2/3+z
-y,-x,z
2/3-y,1/3-x,1/3+z
1/3-y,2/3-x,2/3+z
-x+y,y,z
2/3-x+y,1/3+y,1/3+z
1/3-x+y,2/3+y,2/3+z
-y,x-y,z
2/3-y,1/3+x-y,1/3+z
1/3-y,2/3+x-y,2/3+z
-x+y,-x,z
2/3-x+y,1/3-x,1/3+z
1/3-x+y,2/3-x,2/3+z

loop_
_atom_site_label
_atom_site_fract_x
_atom_site_fract_y
_atom_site_fract_z
_atom_site_occupancy
_atom_site_U_iso_or_equiv
_atom_site_type_symbol
_atom_site_attached_hydrogens
NaX 0.00000 0.00000 0.84080 0.88000 0.02090 Na 0
CaX 0.00000 0.00000 0.84080 0.04000 0.02090 Ca 0
MgY 0.06312 0.93688 0.44473 0.43000 0.00880 Mg 0
FeY 0.06312 0.93688 0.44473 0.29000 0.00880 Fe 0
AlY 0.06312 0.93688 0.44473 0.19000 0.00880 Al 0
MnY 0.06312 0.93688 0.44473 0.03000 0.00880 Mn 0
TiY 0.06312 0.93688 0.44473 0.01000 0.00880 Ti 0
LiY 0.06312 0.93688 0.44473 0.04000 0.00880 Li 0
AlZ 0.26174 0.29827 0.45757 0.91000 0.00710 Al 0
MgZ 0.26174 0.29827 0.45757 0.09000 0.00710 Mg 0
SiT 0.19009 0.19191 0.07041 1.00000 0.00670 Si 0
B 0.88998 0.11002 0.61615 1.00000 0.00820 B 0
F1 0.00000 0.00000 0.29119 0.61000 0.01970 F 0
O-H1 0.00000 0.00000 0.29119 0.39000 0.01970 O 1
O-H2 0.93841 0.06159 0.59029 1.00000 0.01220 O 1
O3 0.13491 0.86509 0.55913 1.00000 0.01140 O 0
O4 0.90702 0.09298 0.00075 1.00000 0.01090 O 0
O5 0.09271 0.90729 -0.02049 1.00000 0.01080 O 0
O6 0.18803 0.19746 0.29369 1.00000 0.00940 O 0
O7 0.28527 0.28493 -0.01074 1.00000 0.00920 O 0
O8 0.27133 0.21031 0.62784 1.00000 0.01000 O 0

loop_
_cod_changelog_entry_id
_cod_changelog_entry_author
_cod_changelog_entry_date
_cod_changelog_entry_text
1
;cod-tools version 3.8.0
Id: cif_guess_AMCSD_atom_types 9574 2023-05-10 09:00:05Z saulius
;
2023-05-10T18:55:41+03:00
;Derived atom types and hydrogen counts
from atom names that follow the AMCSD naming convention
(Wat == water, O-H == hydroxyl).
;

loop_
_cod_related_entry_id
_cod_related_entry_database
_cod_related_entry_code
1 AMCSD 0018741
